data_7235874
loop_
_publ_author_name
'Zhao, Xuan-Xuan'
'Zhang, Jin-Feng'
'Liu, Wei'
'Zhou, Shuai'
'Zhou, Ze-Quan'
'Xiao, Yu-Hao'
'Xi, Gang'
'Miao, Jun-Ying'
'Zhao, Bao-Xiang'

_publ_section_title
;
 A unique dansyl-based chromogenic chemosensor for rapid and
 ultrasensitive hydrazine detection
;
_journal_issue 42
_journal_name_full 'J. Mater. Chem. B'
_journal_page_first 7344
_journal_paper_doi 10.1039/C4TB01192A
_journal_volume 2
_journal_year 2014
_chemical_formula_moiety 'C20 H16 N2 O4 S'
_chemical_formula_sum 'C20 H0 N6 O0.13 S'
_chemical_formula_weight 358.32
_space_group_crystal_system orthorhombic
_space_group_IT_number 61
_space_group_name_Hall '-P 2ac 2ab'
_space_group_name_H-M_alt 'P b c a'
_atom_sites_solution_hydrogens geom
_atom_sites_solution_primary iterative
_atom_sites_solution_secondary difmap
_audit_creation_date 2014-05-05
_audit_creation_method
;
  Olex2 1.2-ac2
  (compiled 2012.03.06 svn.r2239, GUI svn.r4109)
;
_cell_angle_alpha 90.00
_cell_angle_beta 90.00
_cell_angle_gamma 90.00
_cell_formula_units_Z 8
_cell_length_a 10.0878(14)
_cell_length_b 12.7641(16)
_cell_length_c 28.139(4)
_cell_measurement_temperature 293(2)
_cell_volume 3623.2(9)
_computing_molecular_graphics
;
O. V. Dolomanov, L. J. Bourhis, R. J. Gildea, J. A. K. Howard and H. Puschmann,
OLEX2: a complete structure solution, refinement and analysis program.
J. Appl. Cryst. (2009). 42, 339-341.
;
_computing_publication_material
;
O. V. Dolomanov, L. J. Bourhis, R. J. Gildea, J. A. K. Howard and H. Puschmann,
OLEX2: a complete structure solution, refinement and analysis program.
J. Appl. Cryst. (2009). 42, 339-341.
;
_computing_structure_refinement
;
XL, G.M. Sheldrick, Acta Cryst.
(2008). A64, 112-122
;
_computing_structure_solution 'J. Appl. Cryst. (2007) 40, 786-790'
_diffrn_ambient_temperature 293(2)
_diffrn_measured_fraction_theta_full 0.990
_diffrn_measured_fraction_theta_max 0.990
_diffrn_radiation_monochromator graphite
_diffrn_radiation_type 'MO K\a'
_diffrn_radiation_wavelength 0.71073
_diffrn_reflns_av_R_equivalents 0.0587
_diffrn_reflns_av_unetI/netI 0.0478
_diffrn_reflns_limit_h_max 7
_diffrn_reflns_limit_h_min -13
_diffrn_reflns_limit_k_max 16
_diffrn_reflns_limit_k_min -16
_diffrn_reflns_limit_l_max 36
_diffrn_reflns_limit_l_min -31
_diffrn_reflns_number 19935
_diffrn_reflns_theta_full 27.49
_diffrn_reflns_theta_max 27.49
_diffrn_reflns_theta_min 1.45
_diffrn_source 'fine-focus sealed tube'
_diffrn_source_current 30.0
_diffrn_source_power 1.5
_diffrn_source_voltage 50.0
_exptl_absorpt_coefficient_mu 0.195
_exptl_crystal_density_diffrn 1.314
_exptl_crystal_density_method 'not measured'
_exptl_crystal_F_000 1432
_refine_diff_density_max 0.182
_refine_diff_density_min -0.442
_refine_diff_density_rms 0.050
_refine_ls_extinction_method none
_refine_ls_goodness_of_fit_ref 1.039
_refine_ls_hydrogen_treatment mixed
_refine_ls_matrix_type full
_refine_ls_number_parameters 246
_refine_ls_number_reflns 4112
_refine_ls_number_restraints 0
_refine_ls_restrained_S_all 1.039
_refine_ls_R_factor_all 0.0791
_refine_ls_R_factor_gt 0.0448
_refine_ls_shift/su_max 0.001
_refine_ls_shift/su_mean 0.000
_refine_ls_structure_factor_coef Fsqd
_refine_ls_weighting_details 'calc w=1/[\s^2^(Fo^2^)+(0.0495P)^2^+0.7138P] where P=(Fo^2^+2Fc^2^)/3'
_refine_ls_weighting_scheme calc
_refine_ls_wR_factor_gt 0.1041
_refine_ls_wR_factor_ref 0.1197
_reflns_number_gt 2721
_reflns_number_total 4112
_reflns_threshold_expression >2sigma(I)
_cod_data_source_file c4tb01192a2.cif
_cod_data_source_block test
_cod_original_cell_volume 3623.2(8)
_cod_database_code 7235874

loop_
_space_group_symop_id
_space_group_symop_operation_xyz
1 'x, y, z'
2 '-x+1/2, -y, z+1/2'
3 'x+1/2, -y+1/2, -z'
4 '-x, y+1/2, -z+1/2'
5 '-x, -y, -z'
6 'x-1/2, y, -z-1/2'
7 '-x-1/2, y-1/2, z'
8 'x, -y-1/2, z-1/2'

loop_
_atom_site_label
_atom_site_type_symbol
_atom_site_fract_x
_atom_site_fract_y
_atom_site_fract_z
_atom_site_U_iso_or_equiv
_atom_site_adp_type
_atom_site_occupancy
_atom_site_symmetry_multiplicity
_atom_site_calc_flag
_atom_site_refinement_flags
S1 S -0.08092(5) 0.54348(4) 0.566710(18) 0.03774(16) Uani 1 1 d .
O2 O -0.11964(14) 0.43742(12) 0.57378(5) 0.0477(4) Uani 1 1 d .
O1 O -0.12654(14) 0.59720(13) 0.52544(5) 0.0486(4) Uani 1 1 d .
O3 O 0.14420(15) 0.37828(12) 0.59357(6) 0.0508(4) Uani 1 1 d .
O4 O 0.10942(15) 0.71658(12) 0.53744(6) 0.0533(4) Uani 1 1 d .
N2 N 0.08540(15) 0.54452(13) 0.56465(6) 0.0343(4) Uani 1 1 d .
N1 N -0.1276(2) 0.69447(15) 0.78736(6) 0.0494(5) Uani 1 1 d .
C12 C -0.11668(19) 0.62080(16) 0.61708(7) 0.0359(5) Uani 1 1 d .
C14 C 0.1748(2) 0.46124(16) 0.57738(7) 0.0349(5) Uani 1 1 d .
C16 C 0.29921(19) 0.60352(15) 0.54990(7) 0.0333(4) Uani 1 1 d .
C13 C 0.1583(2) 0.63472(16) 0.54834(7) 0.0358(5) Uani 1 1 d .
C15 C 0.30860(19) 0.50272(15) 0.56734(7) 0.0336(4) Uani 1 1 d .
C7 C -0.09532(19) 0.58320(16) 0.66441(7) 0.0351(5) Uani 1 1 d .
C8 C -0.12282(19) 0.65447(16) 0.70233(7) 0.0357(5) Uani 1 1 d .
C17 C 0.4101(2) 0.66112(17) 0.53795(7) 0.0415(5) Uani 1 1 d .
H17 H 0.4036 0.7291 0.5262 0.050 Uiso 1 1 calc R
C20 C 0.4292(2) 0.45482(17) 0.57401(8) 0.0436(5) Uani 1 1 d .
H20 H 0.4354 0.3871 0.5860 0.052 Uiso 1 1 calc R
C9 C -0.1651(2) 0.75696(18) 0.69140(8) 0.0454(5) Uani 1 1 d .
H9 H -0.1801 0.8039 0.7161 0.054 Uiso 1 1 calc R
C6 C -0.0458(2) 0.48268(17) 0.67540(8) 0.0467(6) Uani 1 1 d .
H6 H -0.0279 0.4353 0.6511 0.056 Uiso 1 1 calc R
C11 C -0.1604(2) 0.72094(17) 0.60839(8) 0.0438(5) Uani 1 1 d .
H11 H -0.1738 0.7431 0.5773 0.053 Uiso 1 1 calc R
C10 C -0.1848(2) 0.78949(18) 0.64595(8) 0.0492(6) Uani 1 1 d .
H10 H -0.2143 0.8572 0.6399 0.059 Uiso 1 1 calc R
C3 C -0.1014(2) 0.62165(17) 0.75051(7) 0.0431(5) Uani 1 1 d .
C19 C 0.5414(2) 0.51212(19) 0.56212(8) 0.0489(6) Uani 1 1 d .
H19 H 0.6246 0.4822 0.5663 0.059 Uiso 1 1 calc R
C18 C 0.5321(2) 0.61225(19) 0.54433(8) 0.0469(6) Uani 1 1 d .
H18 H 0.6092 0.6481 0.5364 0.056 Uiso 1 1 calc R
C5 C -0.0243(3) 0.45490(19) 0.72125(9) 0.0603(7) Uani 1 1 d .
H5 H 0.0088 0.3885 0.7279 0.072 Uiso 1 1 calc R
C4 C -0.0506(3) 0.52363(19) 0.75887(8) 0.0591(7) Uani 1 1 d .
H4 H -0.0334 0.5026 0.7899 0.071 Uiso 1 1 calc R
C1 C -0.2678(3) 0.7091(3) 0.79788(11) 0.0865(10) Uani 1 1 d .
H1A H -0.3160 0.7178 0.7687 0.130 Uiso 1 1 calc R
H1B H -0.2789 0.7702 0.8174 0.130 Uiso 1 1 calc R
H1C H -0.3008 0.6488 0.8145 0.130 Uiso 1 1 calc R
C2 C -0.0506(3) 0.6789(2) 0.83084(8) 0.0686(8) Uani 1 1 d .
H2A H -0.0834 0.6186 0.8475 0.103 Uiso 1 1 calc R
H2B H -0.0587 0.7396 0.8508 0.103 Uiso 1 1 calc R
H2C H 0.0410 0.6682 0.8228 0.103 Uiso 1 1 calc R

loop_
_atom_site_aniso_label
_atom_site_aniso_U_11
_atom_site_aniso_U_22
_atom_site_aniso_U_33
_atom_site_aniso_U_23
_atom_site_aniso_U_13
_atom_site_aniso_U_12
S1 0.0304(3) 0.0497(3) 0.0331(3) -0.0041(2) 0.0005(2) -0.0036(2)
O2 0.0426(8) 0.0497(10) 0.0508(9) -0.0104(7) 0.0049(7) -0.0132(7)
O1 0.0404(8) 0.0722(11) 0.0333(8) 0.0013(7) -0.0061(6) 0.0047(8)
O3 0.0518(10) 0.0377(9) 0.0630(10) 0.0120(7) 0.0106(8) -0.0017(7)
O4 0.0449(9) 0.0423(9) 0.0725(11) 0.0124(8) -0.0033(8) 0.0063(7)
N2 0.0298(8) 0.0359(10) 0.0372(9) 0.0017(7) 0.0030(7) 0.0003(7)
N1 0.0631(13) 0.0507(12) 0.0345(10) -0.0081(8) 0.0047(9) -0.0023(10)
C12 0.0304(10) 0.0437(12) 0.0337(11) -0.0018(9) 0.0026(8) -0.0011(9)
C14 0.0375(11) 0.0333(11) 0.0339(11) -0.0017(9) 0.0030(9) -0.0006(9)
C16 0.0319(10) 0.0353(11) 0.0327(10) 0.0007(8) 0.0007(8) -0.0004(9)
C13 0.0363(11) 0.0364(12) 0.0345(11) 0.0008(9) -0.0007(9) -0.0001(9)
C15 0.0324(10) 0.0347(11) 0.0337(10) -0.0014(8) 0.0004(8) 0.0007(9)
C7 0.0318(10) 0.0399(12) 0.0335(10) -0.0007(9) 0.0006(8) -0.0011(9)
C8 0.0329(10) 0.0378(12) 0.0365(11) -0.0013(9) 0.0012(9) -0.0007(9)
C17 0.0420(12) 0.0397(12) 0.0428(12) 0.0017(9) 0.0019(10) -0.0040(10)
C20 0.0430(12) 0.0389(13) 0.0489(13) 0.0013(10) -0.0008(10) 0.0062(10)
C9 0.0476(13) 0.0443(13) 0.0442(13) -0.0053(10) 0.0036(10) 0.0053(10)
C6 0.0584(14) 0.0412(13) 0.0403(12) -0.0019(10) 0.0017(11) 0.0058(11)
C11 0.0426(12) 0.0507(14) 0.0380(12) 0.0058(10) 0.0002(10) 0.0070(10)
C10 0.0561(14) 0.0420(13) 0.0495(14) 0.0036(11) 0.0027(12) 0.0130(11)
C3 0.0516(13) 0.0429(13) 0.0347(11) -0.0033(10) 0.0028(10) -0.0047(10)
C19 0.0314(11) 0.0573(16) 0.0581(15) -0.0025(12) -0.0019(11) 0.0066(11)
C18 0.0338(11) 0.0566(15) 0.0502(13) -0.0015(11) 0.0017(10) -0.0082(11)
C5 0.091(2) 0.0424(14) 0.0470(14) 0.0017(11) -0.0053(13) 0.0176(14)
C4 0.0902(19) 0.0517(15) 0.0353(13) 0.0034(11) -0.0085(13) 0.0056(14)
C1 0.072(2) 0.113(3) 0.075(2) -0.0265(18) 0.0220(17) 0.0023(19)
C2 0.103(2) 0.0671(18) 0.0354(13) -0.0073(12) -0.0057(14) -0.0047(16)

loop_
_atom_type_symbol
_atom_type_description
_atom_type_scat_dispersion_real
_atom_type_scat_dispersion_imag
_atom_type_scat_source
C C 0.0033 0.0016 'International Tables Vol C Tables 4.2.6.8 and 6.1.1.4'
H H 0.0000 0.0000 'International Tables Vol C Tables 4.2.6.8 and 6.1.1.4'
N N 0.0061 0.0033 'International Tables Vol C Tables 4.2.6.8 and 6.1.1.4'
S S 0.1246 0.1234 'International Tables Vol C Tables 4.2.6.8 and 6.1.1.4'
O O 0.0106 0.0060 'International Tables Vol C Tables 4.2.6.8 and 6.1.1.4'

loop_
_geom_angle_atom_site_label_1
_geom_angle_atom_site_label_2
_geom_angle_atom_site_label_3
_geom_angle
O2 S1 O1 118.89(9)
O2 S1 N2 106.66(9)
O2 S1 C12 111.33(9)
O1 S1 N2 106.90(9)
O1 S1 C12 108.63(10)
N2 S1 C12 103.16(9)
C14 N2 S1 127.72(14)
C14 N2 C13 110.46(15)
C13 N2 S1 121.82(13)
C3 N1 C1 114.4(2)
C3 N1 C2 115.06(19)
C1 N1 C2 111.3(2)
C7 C12 S1 121.93(15)
C11 C12 S1 116.30(16)
C11 C12 C7 121.71(19)
O3 C14 N2 126.01(19)
O3 C14 C15 128.9(2)
N2 C14 C15 105.08(16)
C15 C16 C13 109.14(17)
C15 C16 C17 121.83(19)
C17 C16 C13 129.00(19)
O4 C13 N2 124.73(18)
O4 C13 C16 129.81(19)
N2 C13 C16 105.44(16)
C16 C15 C14 109.85(17)
C20 C15 C14 128.55(19)
C20 C15 C16 121.59(19)
C8 C7 C12 116.85(18)
C6 C7 C12 124.18(19)
C6 C7 C8 118.94(18)
C7 C8 C3 119.34(18)
C9 C8 C7 119.11(19)
C9 C8 C3 121.50(19)
C16 C17 C18 116.5(2)
C15 C20 C19 117.0(2)
C10 C9 C8 122.2(2)
C5 C6 C7 120.2(2)
C12 C11 C10 120.4(2)
C9 C10 C11 119.7(2)
N1 C3 C8 118.12(19)
C4 C3 N1 122.8(2)
C4 C3 C8 119.0(2)
C18 C19 C20 121.4(2)
C19 C18 C17 121.6(2)
C6 C5 C4 121.7(2)
C3 C4 C5 120.8(2)

loop_
_geom_bond_atom_site_label_1
_geom_bond_atom_site_label_2
_geom_bond_distance
S1 O2 1.4229(16)
S1 O1 1.4249(15)
S1 N2 1.6789(16)
S1 C12 1.764(2)
O3 C14 1.193(2)
O4 C13 1.195(2)
N2 C14 1.440(3)
N2 C13 1.441(2)
N1 C3 1.417(3)
N1 C1 1.457(3)
N1 C2 1.463(3)
C12 C7 1.432(3)
C12 C11 1.374(3)
C14 C15 1.477(3)
C16 C13 1.477(3)
C16 C15 1.380(3)
C16 C17 1.380(3)
C15 C20 1.375(3)
C7 C8 1.429(3)
C7 C6 1.411(3)
C8 C9 1.410(3)
C8 C3 1.435(3)
C17 C18 1.391(3)
C20 C19 1.388(3)
C9 C10 1.359(3)
C6 C5 1.356(3)
C11 C10 1.394(3)
C3 C4 1.372(3)
C19 C18 1.376(3)
C5 C4 1.400(3)
